data_4034759
loop_
_publ_author_name
'Langis-Barsetti, Sophie'
'Maris, Thierry'
'Wuest, James D.'

_publ_section_title
;
 Triptycene 1,2-Quinones and Quinols: Permeable Crystalline Redox-Active
 Molecular Solids.
;
_journal_issue 24
_journal_name_full 'The Journal of organic chemistry'
_journal_page_first 15426
_journal_page_last 15437
_journal_paper_doi 10.1021/acs.joc.8b02706
_journal_volume 83
_journal_year 2018
_chemical_formula_moiety 'C20 H14 O6, 4.5(C4 H8 O2)'
_chemical_formula_sum 'C38 H50 O15'
_chemical_formula_weight 746.78
_space_group_crystal_system triclinic
_space_group_IT_number 2
_space_group_name_Hall '-P 1'
_space_group_name_H-M_alt 'P -1'
_atom_sites_solution_hydrogens geom
_atom_sites_solution_primary direct
_audit_creation_date 2016-02-22
_audit_creation_method
;
Olex2 1.2
(compiled 2016.02.19 svn.r3266 for OlexSys, GUI svn.r5155)
;
_cell_angle_alpha 62.625(3)
_cell_angle_beta 81.097(4)
_cell_angle_gamma 82.543(4)
_cell_formula_units_Z 2
_cell_length_a 11.6237(9)
_cell_length_b 13.3004(10)
_cell_length_c 13.6633(10)
_cell_measurement_reflns_used 9789
_cell_measurement_temperature 100
_cell_measurement_theta_max 60.599
_cell_measurement_theta_min 3.188
_cell_volume 1849.1(2)
_computing_cell_refinement
;
SAINT (2013) V8.34A; Integration Software for Single Crystal Data.
Bruker AXS Inc., Madison, WI 53719-1173.
;
_computing_data_collection
;
APEX 2 (2013) Bruker AXS Inc., Madison, WI 53719-1173.
;
_computing_data_reduction
;
SAINT (2013) V8.34A; Integration Software for Single Crystal Data.
Bruker AXS Inc., Madison, WI 53719-1173.
;
_computing_molecular_graphics 'Olex2 (Dolomanov et al., 2009)'
_computing_publication_material 'Olex2 (Dolomanov et al., 2009)'
_computing_structure_refinement 'XL (Sheldrick, 2008)'
_computing_structure_solution 'XT (Sheldrick, 2015)'
_diffrn_ambient_temperature 100
_diffrn_detector 'CMOS Area detector'
_diffrn_detector_area_resol_mean 10.24
_diffrn_detector_type 'Bruker Photon 100 CMOS Detector'
_diffrn_measured_fraction_theta_full 0.994
_diffrn_measured_fraction_theta_max 0.990
_diffrn_measurement_device 'k-geometry diffractometer'
_diffrn_measurement_device_type 'Bruker Venture Metaljet'
_diffrn_measurement_method '\w and \f scans'
_diffrn_radiation_collimation 'Focusing mirrors'
_diffrn_radiation_monochromator 'Helios MX Mirror Optics'
_diffrn_radiation_probe x-ray
_diffrn_radiation_type GaK\a
_diffrn_radiation_wavelength 1.34139
_diffrn_reflns_av_R_equivalents 0.0685
_diffrn_reflns_av_unetI/netI 0.0567
_diffrn_reflns_Laue_measured_fraction_full 0.994
_diffrn_reflns_Laue_measured_fraction_max 0.990
_diffrn_reflns_limit_h_max 15
_diffrn_reflns_limit_h_min -15
_diffrn_reflns_limit_k_max 17
_diffrn_reflns_limit_k_min -17
_diffrn_reflns_limit_l_max 17
_diffrn_reflns_limit_l_min -17
_diffrn_reflns_number 46841
_diffrn_reflns_point_group_measured_fraction_full 0.994
_diffrn_reflns_point_group_measured_fraction_max 0.990
_diffrn_reflns_theta_full 53.594
_diffrn_reflns_theta_max 60.826
_diffrn_reflns_theta_min 3.356
_diffrn_source 'Metal Jet'
_diffrn_source_target Ga
_diffrn_source_type 'Gallium Liquid Metal Jet Source'
_exptl_absorpt_coefficient_mu 0.556
_exptl_absorpt_correction_T_max 0.7519
_exptl_absorpt_correction_T_min 0.5765
_exptl_absorpt_correction_type multi-scan
_exptl_absorpt_process_details
;
SADABS-2014/5 (Bruker,2014/5) was used for absorption correction.
wR2(int) was 0.1400 before and 0.0841 after correction.
The Ratio of minimum to maximum transmission is 0.7667.
The \l/2 correction factor is 0.00150.
;
_exptl_crystal_colour 'clear light colourless'
_exptl_crystal_colour_lustre clear
_exptl_crystal_colour_modifier light
_exptl_crystal_colour_primary colourless
_exptl_crystal_density_diffrn 1.341
_exptl_crystal_description Block
_exptl_crystal_F_000 796
_exptl_crystal_preparation 'synthesized by the authors'
_exptl_crystal_recrystallization_method 'crystallized from dioxane'
_exptl_crystal_size_max 0.12
_exptl_crystal_size_mid 0.08
_exptl_crystal_size_min 0.07
_refine_diff_density_max 0.375
_refine_diff_density_min -0.298
_refine_diff_density_rms 0.058
_refine_ls_extinction_method none
_refine_ls_goodness_of_fit_ref 1.030
_refine_ls_hydrogen_treatment constr
_refine_ls_matrix_type full
_refine_ls_number_parameters 497
_refine_ls_number_reflns 8458
_refine_ls_number_restraints 6
_refine_ls_restrained_S_all 1.030
_refine_ls_R_factor_all 0.1066
_refine_ls_R_factor_gt 0.0671
_refine_ls_shift/su_max 0.000
_refine_ls_shift/su_mean 0.000
_refine_ls_structure_factor_coef Fsqd
_refine_ls_weighting_details 'w=1/[\s^2^(Fo^2^)+(0.0502P)^2^+1.9515P] where P=(Fo^2^+2Fc^2^)/3'
_refine_ls_weighting_scheme calc
_refine_ls_wR_factor_gt 0.1431
_refine_ls_wR_factor_ref 0.1629
_reflns_Friedel_coverage 0.000
_reflns_number_gt 5851
_reflns_number_total 8458
_reflns_threshold_expression 'I > 2\s(I)'
_cod_data_source_file jo8b02706_si_006.cif
_cod_data_source_block jw18482
_cod_depositor_comments
;
The following automatic conversions were performed:

data item '_diffrn_radiation_probe' value 'X-ray' was changed to
'x-ray' in accordance with the
/home/data/users/saulius/crontab/automatic-downloads/current/ACS/lib/dictionaries/cif_core.dic
dictionary named 'cif_core.dic' version 2.4.2 last updated on
2011-04-26.

Automatic conversion script
Id: cif_fix_values 6909 2019-04-08 15:41:33Z antanas 
;
_cod_database_code 4034759
_shelx_space_group_comment
;
The symmetry employed for this shelxl refinement is uniquely defined
by the following loop, which should always be used as a source of
symmetry information in preference to the above space-group names.
They are only intended as comments.
;
_shelx_estimated_absorpt_t_max 0.962
_shelx_estimated_absorpt_t_min 0.936
_olex2_refinement_description
;
1. Fixed Uiso
 At 1.2 times of:
  All C(H) groups, All C(H,H) groups
 At 1.5 times of:
  All O(H) groups
2. Uiso/Uaniso restraints and constraints
O14 \\sim O15 \\sim C35A: within 2A with sigma of 0.04 and sigma for terminal
atoms of 0.08
Uanis(C38) = Uanis(C38A)
Uanis(C37) = Uanis(C37A)
Uanis(C36) = Uanis(C36A)
Uanis(C35) = Uanis(C35A)
3. Others
 Sof(C38)=Sof(H38A)=Sof(H38B)=Sof(C37A)=Sof(H37C)=Sof(H37D)=Sof(C36A)=
 Sof(H36C)=Sof(H36D)=Sof(C35)=Sof(H35A)=Sof(H35B)=1-FVAR(1)
 Sof(C35A)=Sof(H35C)=Sof(H35D)=Sof(C36)=Sof(H36A)=Sof(H36B)=Sof(C37)=Sof(H37A)=
 Sof(H37B)=Sof(C38A)=Sof(H38C)=Sof(H38D)=FVAR(1)
4.a Ternary CH refined with riding coordinates:
 C1(H1A), C2(H2A)
4.b Secondary CH2 refined with riding coordinates:
 C21(H21A,H21B), C22(H22A,H22B), C23(H23A,H23B), C24(H24A,H24B), C25(H25A,
 H25B), C26(H26A,H26B), C27(H27A,H27B), C28(H28A,H28B), C29(H29A,H29B),
 C30(H30A,H30B), C31(H31A,H31B), C32(H32A,H32B), C33(H33A,H33B), C34(H34A,H34B),
  C35A(H35C,H35D), C36(H36A,H36B), C37(H37A,H37B), C38A(H38C,H38D), C38(H38A,
 H38B), C37A(H37C,H37D), C36A(H36C,H36D), C35(H35A,H35B)
4.c Aromatic/amide H refined with riding coordinates:
 C4(H4A), C7(H7), C10(H10), C13(H13), C16(H16), C19(H19)
4.d Idealised tetrahedral OH refined as rotating group:
 O1(H1), O2(H2), O3(H3), O4(H4), O5(H5), O6(H6)
;
_shelx_shelxl_version_number 2014/7
_olex2_date_sample_data_collection 2016-02-17
_olex2_date_sample_submission 2016-01-28
_olex2_exptl_crystal_mounting_method 'mounted on a cryoloop'
_olex2_submission_original_sample_id SLB-1-197
_olex2_submission_special_instructions 'No special instructions were received'

loop_
_space_group_symop_operation_xyz
'x, y, z'
'-x, -y, -z'

loop_
_atom_site_label
_atom_site_type_symbol
_atom_site_fract_x
_atom_site_fract_y
_atom_site_fract_z
_atom_site_U_iso_or_equiv
_atom_site_adp_type
_atom_site_occupancy
_atom_site_site_symmetry_order
_atom_site_calc_flag
_atom_site_refinement_flags_posn
_atom_site_refinement_flags_adp
_atom_site_refinement_flags_occupancy
_atom_site_disorder_assembly
_atom_site_disorder_group
O1 O 0.42367(14) 0.12925(13) 0.41304(13) 0.0344(4) Uani 1 1 d . . . . .
H1 H 0.3761 0.0809 0.4554 0.052 Uiso 1 1 calc GR . . . .
O2 O 0.53510(14) 0.32338(13) 0.29739(12) 0.0324(4) Uani 1 1 d . . . . .
H2 H 0.4805 0.3043 0.2770 0.049 Uiso 1 1 calc GR . . . .
O3 O 0.90063(14) -0.10689(14) 0.90989(14) 0.0418(4) Uani 1 1 d . . . . .
H3 H 0.8554 -0.1589 0.9481 0.063 Uiso 1 1 calc GR . . . .
O4 O 1.01253(14) 0.08459(15) 0.79527(16) 0.0447(4) Uani 1 1 d . . . . .
H4 H 1.0358 0.1505 0.7653 0.067 Uiso 1 1 calc GR . . . .
O5 O 0.35322(14) 0.48271(13) 0.84802(13) 0.0350(4) Uani 1 1 d . . . . .
H5 H 0.3892 0.5405 0.8043 0.053 Uiso 1 1 calc GR . . . .
O6 O 0.24537(14) 0.28453(13) 0.96251(13) 0.0365(4) Uani 1 1 d . . . . .
H6 H 0.2168 0.3501 0.9501 0.055 Uiso 1 1 calc GR . . . .
C1 C 0.63486(19) 0.29450(17) 0.65270(17) 0.0271(5) Uani 1 1 d . . . . .
H1A H 0.6760 0.3662 0.6096 0.033 Uiso 1 1 calc R . . . .
C2 C 0.52787(19) 0.10843(18) 0.76496(18) 0.0280(5) Uani 1 1 d . . . . .
H2A H 0.4867 0.0367 0.8083 0.034 Uiso 1 1 calc R . . . .
C3 C 0.52104(18) 0.15934(17) 0.64063(18) 0.0270(5) Uani 1 1 d . . . . .
C4 C 0.46732(18) 0.11447(17) 0.58717(18) 0.0275(5) Uani 1 1 d . . . . .
H4A H 0.4278 0.0467 0.6287 0.033 Uiso 1 1 calc R . . . .
C5 C 0.47162(19) 0.16924(18) 0.47258(18) 0.0282(5) Uani 1 1 d . . . . .
C6 C 0.52893(19) 0.26935(18) 0.41190(18) 0.0279(5) Uani 1 1 d . . . . .
C7 C 0.58276(18) 0.31502(17) 0.46520(18) 0.0269(5) Uani 1 1 d . . . . .
H7 H 0.6213 0.3834 0.4237 0.032 Uiso 1 1 calc R . . . .
C8 C 0.57927(18) 0.25939(17) 0.57963(18) 0.0265(5) Uani 1 1 d . . . . .
C9 C 0.65753(19) 0.09262(18) 0.77875(17) 0.0271(5) Uani 1 1 d . . . . .
C10 C 0.71838(19) -0.00810(18) 0.84085(18) 0.0293(5) Uani 1 1 d . . . . .
H10 H 0.6791 -0.0763 0.8798 0.035 Uiso 1 1 calc R . . . .
C11 C 0.8372(2) -0.00977(19) 0.84639(18) 0.0314(5) Uani 1 1 d . . . . .
C12 C 0.89543(19) 0.0904(2) 0.78655(19) 0.0326(5) Uani 1 1 d . . . . .
C13 C 0.8339(2) 0.19124(19) 0.72180(18) 0.0305(5) Uani 1 1 d . . . . .
H13 H 0.8735 0.2589 0.6799 0.037 Uiso 1 1 calc R . . . .
C14 C 0.71521(19) 0.19274(18) 0.71864(17) 0.0278(5) Uani 1 1 d . . . . .
C15 C 0.53486(18) 0.30264(18) 0.73647(17) 0.0265(5) Uani 1 1 d . . . . .
C16 C 0.49539(19) 0.39733(18) 0.75230(17) 0.0272(5) Uani 1 1 d . . . . .
H16 H 0.5341 0.4657 0.7114 0.033 Uiso 1 1 calc R . . . .
C17 C 0.39888(19) 0.39220(18) 0.82821(18) 0.0287(5) Uani 1 1 d . . . . .
C18 C 0.34153(19) 0.29192(18) 0.88752(17) 0.0293(5) Uani 1 1 d . . . . .
C19 C 0.38121(19) 0.19665(18) 0.87186(18) 0.0293(5) Uani 1 1 d . . . . .
H19 H 0.3425 0.1283 0.9124 0.035 Uiso 1 1 calc R . . . .
C20 C 0.47773(19) 0.20244(18) 0.79655(17) 0.0271(5) Uani 1 1 d . . . . .
O7 O 0.09291(16) 0.44958(15) 0.95658(17) 0.0524(5) Uani 1 1 d . . . . .
C21 C 0.0786(2) 0.5695(2) 0.9146(2) 0.0506(7) Uani 1 1 d . . . . .
H21A H 0.0319 0.6019 0.8508 0.061 Uiso 1 1 calc R . . . .
H21B H 0.1559 0.6019 0.8886 0.061 Uiso 1 1 calc R . . . .
C22 C -0.0183(2) 0.4004(2) 0.9967(3) 0.0535(7) Uani 1 1 d . . . . .
H22A H -0.0067 0.3169 1.0268 0.064 Uiso 1 1 calc R . . . .
H22B H -0.0672 0.4289 0.9349 0.064 Uiso 1 1 calc R . . . .
O8 O 0.35641(14) 0.32786(14) 0.18986(13) 0.0381(4) Uani 1 1 d . . . . .
O9 O 0.14617(15) 0.40874(14) 0.27534(15) 0.0433(4) Uani 1 1 d . . . . .
C23 C 0.2536(2) 0.2648(2) 0.2297(2) 0.0410(6) Uani 1 1 d . . . . .
H23A H 0.2768 0.1826 0.2611 0.049 Uiso 1 1 calc R . . . .
H23B H 0.2079 0.2847 0.1670 0.049 Uiso 1 1 calc R . . . .
C24 C 0.1793(2) 0.2900(2) 0.3167(2) 0.0402(6) Uani 1 1 d . . . . .
H24A H 0.1084 0.2470 0.3414 0.048 Uiso 1 1 calc R . . . .
H24B H 0.2231 0.2648 0.3816 0.048 Uiso 1 1 calc R . . . .
C25 C 0.2488(2) 0.4703(2) 0.2369(2) 0.0411(6) Uani 1 1 d . . . . .
H25A H 0.2946 0.4485 0.2998 0.049 Uiso 1 1 calc R . . . .
H25B H 0.2264 0.5525 0.2070 0.049 Uiso 1 1 calc R . . . .
C26 C 0.3231(2) 0.4469(2) 0.1481(2) 0.0398(6) Uani 1 1 d . . . . .
H26A H 0.2790 0.4721 0.0835 0.048 Uiso 1 1 calc R . . . .
H26B H 0.3939 0.4902 0.1234 0.048 Uiso 1 1 calc R . . . .
O10 O 1.20677(18) 0.50043(16) 0.56106(17) 0.0591(6) Uani 1 1 d . . . . .
O11 O 1.10241(16) 0.29555(15) 0.69580(18) 0.0551(5) Uani 1 1 d . . . . .
C27 C 1.2665(2) 0.3949(2) 0.5776(3) 0.0508(7) Uani 1 1 d . . . . .
H27A H 1.3157 0.3693 0.6389 0.061 Uiso 1 1 calc R . . . .
H27B H 1.3185 0.4047 0.5097 0.061 Uiso 1 1 calc R . . . .
C28 C 1.1852(3) 0.3075(3) 0.6043(3) 0.0602(8) Uani 1 1 d . . . . .
H28A H 1.1438 0.3279 0.5389 0.072 Uiso 1 1 calc R . . . .
H28B H 1.2301 0.2339 0.6211 0.072 Uiso 1 1 calc R . . . .
C29 C 1.0444(3) 0.4006(2) 0.6837(3) 0.0576(8) Uani 1 1 d . . . . .
H29A H 0.9959 0.3892 0.7538 0.069 Uiso 1 1 calc R . . . .
H29B H 0.9918 0.4277 0.6248 0.069 Uiso 1 1 calc R . . . .
C30 C 1.1275(3) 0.4881(2) 0.6550(3) 0.0519(7) Uani 1 1 d . . . . .
H30A H 1.0834 0.5617 0.6400 0.062 Uiso 1 1 calc R . . . .
H30B H 1.1717 0.4668 0.7190 0.062 Uiso 1 1 calc R . . . .
O12 O 0.25390(14) -0.01725(14) 0.53632(14) 0.0396(4) Uani 1 1 d . . . . .
O13 O 0.05289(15) -0.14226(15) 0.61740(16) 0.0466(5) Uani 1 1 d . . . . .
C31 C 0.2022(2) -0.0517(2) 0.4692(2) 0.0421(6) Uani 1 1 d . . . . .
H31A H 0.2635 -0.0650 0.4167 0.051 Uiso 1 1 calc R . . . .
H31B H 0.1460 0.0094 0.4256 0.051 Uiso 1 1 calc R . . . .
C32 C 0.1404(2) -0.1582(2) 0.5401(2) 0.0475(7) Uani 1 1 d . . . . .
H32A H 0.1043 -0.1803 0.4925 0.057 Uiso 1 1 calc R . . . .
H32B H 0.1976 -0.2203 0.5805 0.057 Uiso 1 1 calc R . . . .
C33 C 0.1034(2) -0.1084(2) 0.6849(2) 0.0469(7) Uani 1 1 d . . . . .
H33A H 0.1593 -0.1698 0.7287 0.056 Uiso 1 1 calc R . . . .
H33B H 0.0415 -0.0957 0.7373 0.056 Uiso 1 1 calc R . . . .
C34 C 0.1658(2) -0.0012(2) 0.6154(2) 0.0429(6) Uani 1 1 d . . . . .
H34A H 0.1090 0.0618 0.5759 0.052 Uiso 1 1 calc R . . . .
H34B H 0.2026 0.0192 0.6640 0.052 Uiso 1 1 calc R . . . .
O14 O 0.32807(17) 0.92422(15) -0.14323(17) 0.0533(5) Uani 1 1 d . U . . .
O15 O 0.2694(2) 0.70487(16) 0.01076(17) 0.0658(6) Uani 1 1 d . U . . .
C35A C 0.4125(6) 0.8264(6) -0.1135(7) 0.0461(13) Uani 0.512(4) 1 d . U P A 2
H35C H 0.4524 0.8168 -0.0505 0.055 Uiso 0.512(4) 1 calc R . P A 2
H35D H 0.4721 0.8375 -0.1772 0.055 Uiso 0.512(4) 1 calc R . P A 2
C36 C 0.3854(9) 0.7255(10) -0.0523(8) 0.0520(19) Uani 0.512(4) 1 d . . P A 1
H36A H 0.4143 0.6602 -0.0677 0.062 Uiso 0.512(4) 1 calc R . P A 1
H36B H 0.4406 0.7324 -0.0076 0.062 Uiso 0.512(4) 1 calc R . P A 1
C37 C 0.2184(8) 0.9029(9) -0.0775(7) 0.0451(15) Uani 0.512(4) 1 d . . P A 1
H37A H 0.1600 0.8974 -0.1202 0.054 Uiso 0.512(4) 1 calc R . P A 1
H37B H 0.1921 0.9670 -0.0597 0.054 Uiso 0.512(4) 1 calc R . P A 1
C38A C 0.1837(6) 0.8040(6) -0.0114(6) 0.0456(12) Uani 0.512(4) 1 d . . P A 2
H38C H 0.1293 0.7908 0.0560 0.055 Uiso 0.512(4) 1 calc R . P A 2
H38D H 0.1376 0.8154 -0.0713 0.055 Uiso 0.512(4) 1 calc R . P A 2
C38 C 0.2258(7) 0.7964(6) 0.0266(6) 0.0456(12) Uani 0.488(4) 1 d . . P A 1
H38A H 0.2758 0.8066 0.0734 0.055 Uiso 0.488(4) 1 calc R . P A 1
H38B H 0.1469 0.7817 0.0674 0.055 Uiso 0.488(4) 1 calc R . P A 1
C37A C 0.2494(9) 0.9067(9) -0.0453(8) 0.0451(15) Uani 0.488(4) 1 d . . P A 2
H37C H 0.1941 0.9741 -0.0606 0.054 Uiso 0.488(4) 1 calc R . P A 2
H37D H 0.2939 0.8958 0.0154 0.054 Uiso 0.488(4) 1 calc R . P A 2
C36A C 0.3475(10) 0.7237(11) -0.0821(9) 0.0520(19) Uani 0.488(4) 1 d . . P A 2
H36C H 0.3051 0.7352 -0.1443 0.062 Uiso 0.488(4) 1 calc R . P A 2
H36D H 0.4034 0.6566 -0.0666 0.062 Uiso 0.488(4) 1 calc R . P A 2
C35 C 0.3809(7) 0.8318(6) -0.1594(7) 0.0461(13) Uani 0.488(4) 1 d . . P A 1
H35A H 0.4613 0.8488 -0.1961 0.055 Uiso 0.488(4) 1 calc R . P A 1
H35B H 0.3368 0.8197 -0.2091 0.055 Uiso 0.488(4) 1 calc R . P A 1

loop_
_atom_site_aniso_label
_atom_site_aniso_U_11
_atom_site_aniso_U_22
_atom_site_aniso_U_33
_atom_site_aniso_U_23
_atom_site_aniso_U_13
_atom_site_aniso_U_12
O1 0.0406(9) 0.0280(8) 0.0309(9) -0.0084(7) -0.0039(7) -0.0092(7)
O2 0.0392(9) 0.0272(8) 0.0246(8) -0.0049(7) -0.0034(7) -0.0078(7)
O3 0.0352(9) 0.0306(9) 0.0415(10) -0.0024(8) -0.0004(8) -0.0004(7)
O4 0.0333(9) 0.0373(10) 0.0529(11) -0.0119(9) -0.0010(8) -0.0036(7)
O5 0.0399(9) 0.0249(8) 0.0336(9) -0.0101(7) 0.0057(7) -0.0032(7)
O6 0.0369(9) 0.0272(8) 0.0331(9) -0.0067(7) 0.0083(7) -0.0016(7)
C1 0.0308(11) 0.0206(10) 0.0245(11) -0.0057(9) 0.0016(9) -0.0065(9)
C2 0.0312(11) 0.0215(10) 0.0246(11) -0.0050(9) 0.0005(9) -0.0044(9)
C3 0.0275(11) 0.0210(10) 0.0255(11) -0.0057(9) -0.0009(9) -0.0002(8)
C4 0.0257(11) 0.0199(10) 0.0300(12) -0.0059(9) -0.0002(9) -0.0028(8)
C5 0.0277(11) 0.0237(11) 0.0311(12) -0.0101(9) -0.0052(9) -0.0006(9)
C6 0.0299(11) 0.0220(10) 0.0244(11) -0.0050(9) -0.0024(9) 0.0011(9)
C7 0.0267(11) 0.0192(10) 0.0279(11) -0.0052(9) -0.0007(9) -0.0022(8)
C8 0.0265(11) 0.0215(10) 0.0264(11) -0.0075(9) -0.0005(9) -0.0003(8)
C9 0.0310(11) 0.0260(11) 0.0219(11) -0.0093(9) 0.0000(9) -0.0031(9)
C10 0.0346(12) 0.0243(11) 0.0220(11) -0.0057(9) 0.0034(9) -0.0045(9)
C11 0.0342(12) 0.0281(12) 0.0251(12) -0.0074(10) -0.0010(9) 0.0006(9)
C12 0.0294(12) 0.0350(13) 0.0303(12) -0.0131(10) 0.0002(9) -0.0021(10)
C13 0.0325(12) 0.0278(11) 0.0275(12) -0.0097(10) 0.0028(9) -0.0070(9)
C14 0.0334(12) 0.0239(11) 0.0225(11) -0.0084(9) 0.0008(9) -0.0030(9)
C15 0.0274(11) 0.0248(11) 0.0213(11) -0.0049(9) -0.0033(8) -0.0027(9)
C16 0.0297(11) 0.0224(10) 0.0234(11) -0.0044(9) -0.0025(9) -0.0049(9)
C17 0.0328(12) 0.0241(11) 0.0244(11) -0.0071(9) -0.0039(9) 0.0007(9)
C18 0.0294(11) 0.0276(11) 0.0213(11) -0.0042(9) -0.0007(9) 0.0008(9)
C19 0.0312(12) 0.0226(11) 0.0238(11) -0.0017(9) -0.0010(9) -0.0036(9)
C20 0.0290(11) 0.0238(11) 0.0231(11) -0.0062(9) -0.0037(9) -0.0002(9)
O7 0.0393(10) 0.0396(10) 0.0710(14) -0.0241(10) 0.0061(9) 0.0040(8)
C21 0.0429(15) 0.0395(15) 0.0539(17) -0.0110(13) -0.0001(13) 0.0036(12)
C22 0.0407(15) 0.0434(15) 0.072(2) -0.0263(15) 0.0025(14) 0.0016(12)
O8 0.0407(9) 0.0349(9) 0.0313(9) -0.0085(7) -0.0043(7) -0.0027(7)
O9 0.0357(9) 0.0374(10) 0.0494(11) -0.0136(8) -0.0017(8) -0.0042(7)
C23 0.0478(15) 0.0356(13) 0.0392(14) -0.0138(11) -0.0110(12) -0.0052(11)
C24 0.0390(14) 0.0345(13) 0.0391(14) -0.0085(11) -0.0023(11) -0.0090(11)
C25 0.0397(14) 0.0331(13) 0.0431(15) -0.0107(11) -0.0031(11) -0.0050(11)
C26 0.0404(14) 0.0328(13) 0.0336(13) -0.0032(11) -0.0054(11) -0.0041(11)
O10 0.0589(12) 0.0410(11) 0.0601(13) -0.0122(10) 0.0165(10) -0.0144(9)
O11 0.0425(10) 0.0357(10) 0.0727(14) -0.0162(10) 0.0127(10) -0.0087(8)
C27 0.0442(15) 0.0494(16) 0.0516(17) -0.0199(14) 0.0106(13) -0.0083(13)
C28 0.0545(18) 0.0554(18) 0.075(2) -0.0372(17) 0.0125(16) -0.0100(14)
C29 0.0482(17) 0.0447(16) 0.073(2) -0.0255(15) 0.0133(15) -0.0080(13)
C30 0.0487(16) 0.0433(15) 0.0604(19) -0.0227(14) 0.0072(14) -0.0101(13)
O12 0.0375(9) 0.0425(10) 0.0410(10) -0.0208(8) 0.0055(7) -0.0128(7)
O13 0.0361(9) 0.0500(11) 0.0569(12) -0.0286(10) 0.0096(8) -0.0130(8)
C31 0.0402(14) 0.0477(15) 0.0432(15) -0.0250(13) 0.0029(11) -0.0093(12)
C32 0.0384(14) 0.0500(16) 0.0636(18) -0.0354(15) 0.0072(13) -0.0103(12)
C33 0.0490(16) 0.0487(16) 0.0388(15) -0.0170(13) 0.0053(12) -0.0113(13)
C34 0.0476(15) 0.0435(15) 0.0403(14) -0.0222(12) 0.0070(12) -0.0120(12)
O14 0.0474(11) 0.0324(10) 0.0632(13) -0.0112(9) 0.0117(9) -0.0080(8)
O15 0.0861(16) 0.0315(10) 0.0568(13) -0.0084(9) 0.0247(11) -0.0101(10)
C35A 0.041(3) 0.0365(18) 0.055(4) -0.017(3) 0.003(2) -0.007(2)
C36 0.064(6) 0.0390(18) 0.033(5) -0.004(3) 0.000(3) 0.007(4)
C37 0.051(5) 0.0400(18) 0.039(5) -0.015(3) 0.001(3) -0.003(3)
C38A 0.047(4) 0.043(2) 0.038(4) -0.013(3) 0.001(2) -0.004(3)
C38 0.047(4) 0.043(2) 0.038(4) -0.013(3) 0.001(2) -0.004(3)
C37A 0.051(5) 0.0400(18) 0.039(5) -0.015(3) 0.001(3) -0.003(3)
C36A 0.064(6) 0.0390(18) 0.033(5) -0.004(3) 0.000(3) 0.007(4)
C35 0.041(3) 0.0365(18) 0.055(4) -0.017(3) 0.003(2) -0.007(2)

loop_
_atom_type_symbol
_atom_type_description
_atom_type_scat_dispersion_real
_atom_type_scat_dispersion_imag
_atom_type_scat_source
C C 0.0140 0.0070 'International Tables Vol C Tables 4.2.6.8 and 6.1.1.4'
H H 0.0000 0.0000 'International Tables Vol C Tables 4.2.6.8 and 6.1.1.4'
O O 0.0390 0.0250 'International Tables Vol C Tables 4.2.6.8 and 6.1.1.4'

loop_
_geom_angle_atom_site_label_1
_geom_angle_atom_site_label_2
_geom_angle_atom_site_label_3
_geom_angle
_geom_angle_site_symmetry_1
_geom_angle_site_symmetry_3
C5 O1 H1 109.5 . .
C6 O2 H2 109.5 . .
C11 O3 H3 109.5 . .
C12 O4 H4 109.5 . .
C17 O5 H5 109.5 . .
C18 O6 H6 109.5 . .
C8 C1 H1A 113.1 . .
C8 C1 C15 105.14(17) . .
C14 C1 H1A 113.1 . .
C14 C1 C8 105.43(17) . .
C14 C1 C15 106.11(17) . .
C15 C1 H1A 113.1 . .
C3 C2 H2A 113.1 . .
C9 C2 H2A 113.1 . .
C9 C2 C3 105.58(17) . .
C20 C2 H2A 113.1 . .
C20 C2 C3 104.96(17) . .
C20 C2 C9 106.25(17) . .
C4 C3 C2 126.31(19) . .
C4 C3 C8 120.4(2) . .
C8 C3 C2 113.25(19) . .
C3 C4 H4A 120.2 . .
C3 C4 C5 119.51(19) . .
C5 C4 H4A 120.2 . .
O1 C5 C4 123.33(19) . .
O1 C5 C6 116.61(19) . .
C4 C5 C6 120.0(2) . .
O2 C6 C5 120.3(2) . .
O2 C6 C7 119.00(18) . .
C7 C6 C5 120.7(2) . .
C6 C7 H7 120.5 . .
C8 C7 C6 119.06(19) . .
C8 C7 H7 120.5 . .
C3 C8 C1 112.86(18) . .
C7 C8 C1 126.88(19) . .
C7 C8 C3 120.3(2) . .
C10 C9 C2 126.32(19) . .
C10 C9 C14 120.4(2) . .
C14 C9 C2 113.26(19) . .
C9 C10 H10 120.0 . .
C9 C10 C11 120.0(2) . .
C11 C10 H10 120.0 . .
O3 C11 C10 122.2(2) . .
O3 C11 C12 118.0(2) . .
C10 C11 C12 119.8(2) . .
O4 C12 C11 117.6(2) . .
O4 C12 C13 122.6(2) . .
C13 C12 C11 119.8(2) . .
C12 C13 H13 120.0 . .
C14 C13 C12 120.1(2) . .
C14 C13 H13 120.0 . .
C9 C14 C1 113.06(19) . .
C13 C14 C1 127.08(19) . .
C13 C14 C9 119.8(2) . .
C16 C15 C1 127.01(19) . .
C16 C15 C20 119.94(19) . .
C20 C15 C1 112.97(18) . .
C15 C16 H16 120.1 . .
C15 C16 C17 119.83(19) . .
C17 C16 H16 120.1 . .
O5 C17 C16 123.53(19) . .
O5 C17 C18 116.48(19) . .
C16 C17 C18 120.0(2) . .
O6 C18 C17 121.31(19) . .
O6 C18 C19 118.42(19) . .
C19 C18 C17 120.3(2) . .
C18 C19 H19 120.3 . .
C20 C19 C18 119.3(2) . .
C20 C19 H19 120.3 . .
C15 C20 C2 113.38(18) . .
C19 C20 C2 125.84(19) . .
C19 C20 C15 120.7(2) . .
C21 O7 C22 110.6(2) . .
O7 C21 H21A 109.7 . .
O7 C21 H21B 109.7 . .
O7 C21 C22 109.9(2) . 2_567
H21A C21 H21B 108.2 . .
C22 C21 H21A 109.7 2_567 .
C22 C21 H21B 109.7 2_567 .
O7 C22 C21 110.1(2) . 2_567
O7 C22 H22A 109.6 . .
O7 C22 H22B 109.6 . .
C21 C22 H22A 109.6 2_567 .
C21 C22 H22B 109.6 2_567 .
H22A C22 H22B 108.2 . .
C26 O8 C23 109.56(18) . .
C25 O9 C24 109.02(18) . .
O8 C23 H23A 109.4 . .
O8 C23 H23B 109.4 . .
O8 C23 C24 111.0(2) . .
H23A C23 H23B 108.0 . .
C24 C23 H23A 109.4 . .
C24 C23 H23B 109.4 . .
O9 C24 C23 111.2(2) . .
O9 C24 H24A 109.4 . .
O9 C24 H24B 109.4 . .
C23 C24 H24A 109.4 . .
C23 C24 H24B 109.4 . .
H24A C24 H24B 108.0 . .
O9 C25 H25A 109.4 . .
O9 C25 H25B 109.4 . .
O9 C25 C26 111.4(2) . .
H25A C25 H25B 108.0 . .
C26 C25 H25A 109.4 . .
C26 C25 H25B 109.4 . .
O8 C26 C25 110.20(19) . .
O8 C26 H26A 109.6 . .
O8 C26 H26B 109.6 . .
C25 C26 H26A 109.6 . .
C25 C26 H26B 109.6 . .
H26A C26 H26B 108.1 . .
C30 O10 C27 110.6(2) . .
C28 O11 C29 112.5(2) . .
O10 C27 H27A 109.2 . .
O10 C27 H27B 109.2 . .
O10 C27 C28 111.8(2) . .
H27A C27 H27B 107.9 . .
C28 C27 H27A 109.2 . .
C28 C27 H27B 109.2 . .
O11 C28 C27 112.1(2) . .
O11 C28 H28A 109.2 . .
O11 C28 H28B 109.2 . .
C27 C28 H28A 109.2 . .
C27 C28 H28B 109.2 . .
H28A C28 H28B 107.9 . .
O11 C29 H29A 109.2 . .
O11 C29 H29B 109.2 . .
O11 C29 C30 112.0(2) . .
H29A C29 H29B 107.9 . .
C30 C29 H29A 109.2 . .
C30 C29 H29B 109.2 . .
O10 C30 C29 111.8(2) . .
O10 C30 H30A 109.3 . .
O10 C30 H30B 109.3 . .
C29 C30 H30A 109.3 . .
C29 C30 H30B 109.3 . .
H30A C30 H30B 107.9 . .
C31 O12 C34 109.98(18) . .
C32 O13 C33 109.9(2) . .
O12 C31 H31A 109.6 . .
O12 C31 H31B 109.6 . .
O12 C31 C32 110.5(2) . .
H31A C31 H31B 108.1 . .
C32 C31 H31A 109.6 . .
C32 C31 H31B 109.6 . .
O13 C32 C31 110.9(2) . .
O13 C32 H32A 109.5 . .
O13 C32 H32B 109.5 . .
C31 C32 H32A 109.5 . .
C31 C32 H32B 109.5 . .
H32A C32 H32B 108.0 . .
O13 C33 H33A 109.4 . .
O13 C33 H33B 109.4 . .
O13 C33 C34 111.1(2) . .
H33A C33 H33B 108.0 . .
C34 C33 H33A 109.4 . .
C34 C33 H33B 109.4 . .
O12 C34 C33 110.1(2) . .
O12 C34 H34A 109.6 . .
O12 C34 H34B 109.6 . .
C33 C34 H34A 109.6 . .
C33 C34 H34B 109.6 . .
H34A C34 H34B 108.2 . .
C37A O14 C35A 107.3(5) . .
C35 O14 C37 113.8(5) . .
C38 O15 C36 110.1(6) . .
C36A O15 C38A 110.5(6) . .
O14 C35A H35C 110.1 . .
O14 C35A H35D 110.1 . .
O14 C35A C36A 107.8(6) . .
H35C C35A H35D 108.5 . .
C36A C35A H35C 110.1 . .
C36A C35A H35D 110.1 . .
O15 C36 H36A 109.5 . .
O15 C36 H36B 109.5 . .
O15 C36 C35 110.8(7) . .
H36A C36 H36B 108.1 . .
C35 C36 H36A 109.5 . .
C35 C36 H36B 109.5 . .
O14 C37 H37A 109.4 . .
O14 C37 H37B 109.4 . .
O14 C37 C38 111.2(7) . .
H37A C37 H37B 108.0 . .
C38 C37 H37A 109.4 . .
C38 C37 H37B 109.4 . .
O15 C38A H38C 110.0 . .
O15 C38A H38D 110.0 . .
O15 C38A C37A 108.3(6) . .
H38C C38A H38D 108.4 . .
C37A C38A H38C 110.0 . .
C37A C38A H38D 110.0 . .
O15 C38 C37 113.7(6) . .
O15 C38 H38A 108.8 . .
O15 C38 H38B 108.8 . .
C37 C38 H38A 108.8 . .
C37 C38 H38B 108.8 . .
H38A C38 H38B 107.7 . .
O14 C37A C38A 109.1(6) . .
O14 C37A H37C 109.9 . .
O14 C37A H37D 109.9 . .
C38A C37A H37C 109.9 . .
C38A C37A H37D 109.9 . .
H37C C37A H37D 108.3 . .
O15 C36A C35A 109.8(8) . .
O15 C36A H36C 109.7 . .
O15 C36A H36D 109.7 . .
C35A C36A H36C 109.7 . .
C35A C36A H36D 109.7 . .
H36C C36A H36D 108.2 . .
O14 C35 C36 111.9(7) . .
O14 C35 H35A 109.2 . .
O14 C35 H35B 109.2 . .
C36 C35 H35A 109.2 . .
C36 C35 H35B 109.2 . .
H35A C35 H35B 107.9 . .

loop_
_geom_bond_atom_site_label_1
_geom_bond_atom_site_label_2
_geom_bond_distance
_geom_bond_site_symmetry_2
O1 H1 0.8400 .
O1 C5 1.368(3) .
O2 H2 0.8400 .
O2 C6 1.384(3) .
O3 H3 0.8400 .
O3 C11 1.373(3) .
O4 H4 0.8400 .
O4 C12 1.374(3) .
O5 H5 0.8400 .
O5 C17 1.376(3) .
O6 H6 0.8400 .
O6 C18 1.375(3) .
C1 H1A 1.0000 .
C1 C8 1.529(3) .
C1 C14 1.525(3) .
C1 C15 1.530(3) .
C2 H2A 1.0000 .
C2 C3 1.523(3) .
C2 C9 1.523(3) .
C2 C20 1.523(3) .
C3 C4 1.385(3) .
C3 C8 1.401(3) .
C4 H4A 0.9500 .
C4 C5 1.386(3) .
C5 C6 1.396(3) .
C6 C7 1.392(3) .
C7 H7 0.9500 .
C7 C8 1.385(3) .
C9 C10 1.382(3) .
C9 C14 1.397(3) .
C10 H10 0.9500 .
C10 C11 1.392(3) .
C11 C12 1.401(3) .
C12 C13 1.396(3) .
C13 H13 0.9500 .
C13 C14 1.384(3) .
C15 C16 1.383(3) .
C15 C20 1.395(3) .
C16 H16 0.9500 .
C16 C17 1.390(3) .
C17 C18 1.396(3) .
C18 C19 1.390(3) .
C19 H19 0.9500 .
C19 C20 1.384(3) .
O7 C21 1.421(3) .
O7 C22 1.438(3) .
C21 H21A 0.9900 .
C21 H21B 0.9900 .
C21 C22 1.492(4) 2_567
C22 C21 1.492(4) 2_567
C22 H22A 0.9900 .
C22 H22B 0.9900 .
O8 C23 1.438(3) .
O8 C26 1.436(3) .
O9 C24 1.432(3) .
O9 C25 1.426(3) .
C23 H23A 0.9900 .
C23 H23B 0.9900 .
C23 C24 1.498(4) .
C24 H24A 0.9900 .
C24 H24B 0.9900 .
C25 H25A 0.9900 .
C25 H25B 0.9900 .
C25 C26 1.505(4) .
C26 H26A 0.9900 .
C26 H26B 0.9900 .
O10 C27 1.417(3) .
O10 C30 1.416(3) .
O11 C28 1.414(3) .
O11 C29 1.418(3) .
C27 H27A 0.9900 .
C27 H27B 0.9900 .
C27 C28 1.471(4) .
C28 H28A 0.9900 .
C28 H28B 0.9900 .
C29 H29A 0.9900 .
C29 H29B 0.9900 .
C29 C30 1.482(4) .
C30 H30A 0.9900 .
C30 H30B 0.9900 .
O12 C31 1.429(3) .
O12 C34 1.441(3) .
O13 C32 1.418(3) .
O13 C33 1.419(3) .
C31 H31A 0.9900 .
C31 H31B 0.9900 .
C31 C32 1.499(4) .
C32 H32A 0.9900 .
C32 H32B 0.9900 .
C33 H33A 0.9900 .
C33 H33B 0.9900 .
C33 C34 1.508(4) .
C34 H34A 0.9900 .
C34 H34B 0.9900 .
O14 C35A 1.458(8) .
O14 C37 1.420(10) .
O14 C37A 1.439(10) .
O14 C35 1.397(8) .
O15 C36 1.468(12) .
O15 C38A 1.486(7) .
O15 C38 1.355(8) .
O15 C36A 1.381(12) .
C35A H35C 0.9900 .
C35A H35D 0.9900 .
C35A C36A 1.500(14) .
C36 H36A 0.9900 .
C36 H36B 0.9900 .
C36 C35 1.499(13) .
C37 H37A 0.9900 .
C37 H37B 0.9900 .
C37 C38 1.480(12) .
C38A H38C 0.9900 .
C38A H38D 0.9900 .
C38A C37A 1.498(12) .
C38 H38A 0.9900 .
C38 H38B 0.9900 .
C37A H37C 0.9900 .
C37A H37D 0.9900 .
C36A H36C 0.9900 .
C36A H36D 0.9900 .
C35 H35A 0.9900 .
C35 H35B 0.9900 .

loop_
_geom_hbond_atom_site_label_D
_geom_hbond_atom_site_label_H
_geom_hbond_atom_site_label_A
_geom_hbond_distance_DH
_geom_hbond_distance_HA
_geom_hbond_distance_DA
_geom_hbond_angle_DHA
_geom_hbond_site_symmetry_A
O1 H1 O12 0.84 1.90 2.735(2) 172.1 .
O2 H2 O8 0.84 1.92 2.703(2) 155.7 .
O3 H3 O6 0.84 1.96 2.800(2) 177.9 2_657
O4 H4 O11 0.84 1.92 2.762(2) 175.1 .
O5 H5 O2 0.84 1.93 2.764(2) 177.4 2_666
O6 H6 O5 0.84 2.31 2.725(2) 110.6 .
O6 H6 O7 0.84 1.85 2.615(2) 151.6 .
C24 H24A O13 0.99 2.32 3.310(3) 173.7 2_556
C25 H25B O15 0.99 2.53 3.231(3) 127.7 .
C33 H33B O3 0.99 2.61 3.579(3) 166.4 1_455
C36A H36C O2 0.99 2.89 3.337(12) 108.3 2_665

loop_
_geom_torsion_atom_site_label_1
_geom_torsion_atom_site_label_2
_geom_torsion_atom_site_label_3
_geom_torsion_atom_site_label_4
_geom_torsion
_geom_torsion_site_symmetry_4
O1 C5 C6 O2 0.1(3) .
O1 C5 C6 C7 -178.49(19) .
O2 C6 C7 C8 -178.32(19) .
O3 C11 C12 O4 0.2(3) .
O3 C11 C12 C13 -179.4(2) .
O4 C12 C13 C14 -178.1(2) .
O5 C17 C18 O6 -0.7(3) .
O5 C17 C18 C19 179.4(2) .
O6 C18 C19 C20 179.9(2) .
C1 C15 C16 C17 176.5(2) .
C1 C15 C20 C2 0.0(3) .
C1 C15 C20 C19 -176.6(2) .
C2 C3 C4 C5 -178.0(2) .
C2 C3 C8 C1 -0.6(3) .
C2 C3 C8 C7 178.92(19) .
C2 C9 C10 C11 -179.7(2) .
C2 C9 C14 C1 -0.3(3) .
C2 C9 C14 C13 -179.10(19) .
C3 C2 C9 C10 -122.6(2) .
C3 C2 C9 C14 56.0(2) .
C3 C2 C20 C15 -56.3(2) .
C3 C2 C20 C19 120.1(2) .
C3 C4 C5 O1 178.2(2) .
C3 C4 C5 C6 -0.5(3) .
C4 C3 C8 C1 -178.95(19) .
C4 C3 C8 C7 0.6(3) .
C4 C5 C6 O2 178.96(19) .
C4 C5 C6 C7 0.3(3) .
C5 C6 C7 C8 0.3(3) .
C6 C7 C8 C1 178.7(2) .
C6 C7 C8 C3 -0.8(3) .
C8 C1 C14 C9 -55.8(2) .
C8 C1 C14 C13 122.9(2) .
C8 C1 C15 C16 -120.5(2) .
C8 C1 C15 C20 56.1(2) .
C8 C3 C4 C5 0.1(3) .
C9 C2 C3 C4 122.8(2) .
C9 C2 C3 C8 -55.4(2) .
C9 C2 C20 C15 55.3(2) .
C9 C2 C20 C19 -128.4(2) .
C9 C10 C11 O3 177.8(2) .
C9 C10 C11 C12 -1.6(3) .
C10 C9 C14 C1 178.41(19) .
C10 C9 C14 C13 -0.4(3) .
C10 C11 C12 O4 179.6(2) .
C10 C11 C12 C13 0.0(3) .
C11 C12 C13 C14 1.4(3) .
C12 C13 C14 C1 -179.8(2) .
C12 C13 C14 C9 -1.2(3) .
C14 C1 C8 C3 56.3(2) .
C14 C1 C8 C7 -123.2(2) .
C14 C1 C15 C16 128.1(2) .
C14 C1 C15 C20 -55.3(2) .
C14 C9 C10 C11 1.8(3) .
C15 C1 C8 C3 -55.6(2) .
C15 C1 C8 C7 124.9(2) .
C15 C1 C14 C9 55.4(2) .
C15 C1 C14 C13 -125.9(2) .
C15 C16 C17 O5 -179.2(2) .
C15 C16 C17 C18 -0.5(3) .
C16 C15 C20 C2 176.87(19) .
C16 C15 C20 C19 0.3(3) .
C16 C17 C18 O6 -179.5(2) .
C16 C17 C18 C19 0.7(3) .
C17 C18 C19 C20 -0.3(3) .
C18 C19 C20 C2 -176.3(2) .
C18 C19 C20 C15 -0.2(3) .
C20 C2 C3 C4 -125.2(2) .
C20 C2 C3 C8 56.6(2) .
C20 C2 C9 C10 126.3(2) .
C20 C2 C9 C14 -55.1(2) .
C20 C15 C16 C17 0.1(3) .
C21 O7 C22 C21 -58.4(3) 2_567
C22 O7 C21 C22 58.3(4) 2_567
O8 C23 C24 O9 57.7(3) .
O9 C25 C26 O8 -58.9(3) .
C23 O8 C26 C25 57.1(3) .
C24 O9 C25 C26 58.0(3) .
C25 O9 C24 C23 -57.3(3) .
C26 O8 C23 C24 -56.9(3) .
O10 C27 C28 O11 -54.3(4) .
O11 C29 C30 O10 53.3(4) .
C27 O10 C30 C29 -55.6(3) .
C28 O11 C29 C30 -51.1(4) .
C29 O11 C28 C27 51.6(4) .
C30 O10 C27 C28 56.2(3) .
O12 C31 C32 O13 58.4(3) .
O13 C33 C34 O12 -57.3(3) .
C31 O12 C34 C33 56.7(3) .
C32 O13 C33 C34 57.7(3) .
C33 O13 C32 C31 -58.1(3) .
C34 O12 C31 C32 -57.4(3) .
O14 C35A C36A O15 -63.3(7) .
O14 C37 C38 O15 -54.5(8) .
O15 C36 C35 O14 52.2(8) .
O15 C38A C37A O14 59.5(7) .
C35A O14 C37A C38A -63.7(7) .
C36 O15 C38 C37 57.0(7) .
C37 O14 C35 C36 -50.7(7) .
C38A O15 C36A C35A 60.2(7) .
C38 O15 C36 C35 -55.4(8) .
C37A O14 C35A C36A 63.9(7) .
C36A O15 C38A C37A -58.2(7) .
C35 O14 C37 C38 50.3(7) .
